data_4329675
loop_
_publ_author_name
'Benoit Cormary'
'Sonia Ladeira'
'Kane Jacob'
'Pascal G. Lacroix'
'Theo Woike'
'Dominik Schaniel'
'Isabelle Malfant'

_publ_section_title
;
 Structural Influence on the Photochromic Response of a Series of
 Ruthenium Mononitrosyl Complexes
;
_journal_name_full 'Inorganic Chemistry'
_journal_page_first 7492
_journal_page_last 7501
_journal_paper_doi 10.1021/ic202702r
_journal_volume 51
_journal_year 2012
_chemical_compound_source 'synthesis as described'
_chemical_formula_moiety 'C20 H20 Br N5 O Ru, 2(F6 P)'
_chemical_formula_sum 'C20 H20 Br F12 N5 O P2 Ru'
_chemical_formula_weight 817.32
_chemical_name_systematic
;
 ?
;
_space_group_IT_number 61
_symmetry_cell_setting orthorhombic
_symmetry_Int_Tables_number 61
_symmetry_space_group_name_Hall '-P 2ac 2ab'
_symmetry_space_group_name_H-M 'P b c a'
_atom_sites_solution_hydrogens geom
_atom_sites_solution_primary direct
_atom_sites_solution_secondary difmap
_cell_angle_alpha 90.000(5)
_cell_angle_beta 90.000(5)
_cell_angle_gamma 90.000(5)
_cell_formula_units_Z 8
_cell_length_a 16.814(5)
_cell_length_b 12.842(5)
_cell_length_c 26.396(5)
_cell_measurement_reflns_used 4500
_cell_measurement_temperature 180(2)
_cell_measurement_theta_max 25.3
_cell_measurement_theta_min 2.35
_cell_measurement_wavelength 0.71073
_cell_volume 5700(3)
_computing_cell_refinement 'CrysAlis RED, Oxford Diffraction Ltd.'
_computing_data_collection 'CrysAlis CCD, Oxford Diffraction Ltd.'
_computing_data_reduction 'CrysAlis RED, Oxford Diffraction Ltd.'
_computing_molecular_graphics 'Ortep-3 for Windows (Farrugia, 1997)'
_computing_publication_material 'WinGX publication routines (Farrugia, 1999)'
_computing_structure_refinement 'SHELXL-97 (Sheldrick, 1997)'
_computing_structure_solution 'SHELXS-97 (Sheldrick, 1990)'
_diffrn_ambient_temperature 180(2)
_diffrn_measured_fraction_theta_full 0.999
_diffrn_measured_fraction_theta_max 0.999
_diffrn_measurement_device_type 'Oxford-Diffraction XCALIBUR'
_diffrn_measurement_method \w-\f
_diffrn_radiation_monochromator graphite
_diffrn_radiation_probe x-ray
_diffrn_radiation_source 'fine-focus sealed tube'
_diffrn_radiation_type MoK\a
_diffrn_radiation_wavelength 0.71073
_diffrn_reflns_av_R_equivalents 0.0345
_diffrn_reflns_av_unetI/netI 0.0298
_diffrn_reflns_limit_h_max 11
_diffrn_reflns_limit_h_min -20
_diffrn_reflns_limit_k_max 14
_diffrn_reflns_limit_k_min -15
_diffrn_reflns_limit_l_max 31
_diffrn_reflns_limit_l_min -31
_diffrn_reflns_number 24504
_diffrn_reflns_theta_full 25.35
_diffrn_reflns_theta_max 25.35
_diffrn_reflns_theta_min 1.96
_diffrn_standards_decay_% 0
_diffrn_standards_interval_count 0
_diffrn_standards_interval_time 0
_diffrn_standards_number 0
_exptl_absorpt_coefficient_mu 2.169
_exptl_absorpt_correction_T_max 0.650
_exptl_absorpt_correction_T_min 0.648
_exptl_absorpt_correction_type multi-scan
_exptl_absorpt_process_details
;
        CrysAlis RED, Oxford Diffraction Ltd.,
        Version 1.171.32.27 (release 29-05-2008 CrysAlis171 .NET)
        (compiled May 29 2008,13:12:44)
        empirical absorption correction using spherical harmonics,
 implemented in SCALE3 ABSPACK scaling algorithm.
;
_exptl_crystal_colour orange
_exptl_crystal_density_diffrn 1.905
_exptl_crystal_description block
_exptl_crystal_F_000 3200
_exptl_crystal_size_max 0.2
_exptl_crystal_size_mid 0.2
_exptl_crystal_size_min 0.2
_refine_diff_density_max 0.754
_refine_diff_density_min -0.438
_refine_diff_density_rms 0.067
_refine_ls_extinction_method none
_refine_ls_goodness_of_fit_ref 1.006
_refine_ls_hydrogen_treatment constr
_refine_ls_matrix_type full
_refine_ls_number_parameters 442
_refine_ls_number_reflns 5224
_refine_ls_number_restraints 243
_refine_ls_restrained_S_all 1.066
_refine_ls_R_factor_all 0.0468
_refine_ls_R_factor_gt 0.0288
_refine_ls_shift/su_max 0.001
_refine_ls_shift/su_mean 0
_refine_ls_structure_factor_coef Fsqd
_refine_ls_weighting_details 'calc w=1/[\s^2^(Fo^2^)+(0.0275P)^2^+6.2009P] where P=(Fo^2^+2Fc^2^)/3'
_refine_ls_weighting_scheme calc
_refine_ls_wR_factor_gt 0.0612
_refine_ls_wR_factor_ref 0.0676
_reflns_number_gt 3991
_reflns_number_total 5224
_reflns_threshold_expression >2sigma(I)
_cod_data_source_file ic202702r_si_002_4.cif
_cod_data_source_block 5
_cod_database_code 4329675

loop_
_symmetry_equiv_pos_as_xyz
'x, y, z'
'-x+1/2, -y, z+1/2'
'x+1/2, -y+1/2, -z'
'-x, y+1/2, -z+1/2'
'-x, -y, -z'
'x-1/2, y, -z-1/2'
'-x-1/2, y-1/2, z'
'x, -y-1/2, z-1/2'

loop_
_atom_site_label
_atom_site_type_symbol
_atom_site_fract_x
_atom_site_fract_y
_atom_site_fract_z
_atom_site_U_iso_or_equiv
_atom_site_adp_type
_atom_site_occupancy
_atom_site_symmetry_multiplicity
_atom_site_calc_flag
_atom_site_refinement_flags
_atom_site_disorder_assembly
_atom_site_disorder_group
C1 C 0.6079(2) 0.9998(3) 0.33524(12) 0.0363(9) Uani 1 1 d . . .
H1 H 0.5975 0.956 0.307 0.044 Uiso 1 1 calc R . .
C2 C 0.6572(2) 1.0844(3) 0.32900(15) 0.0435(10) Uani 1 1 d . . .
H2 H 0.6804 1.0988 0.297 0.052 Uiso 1 1 calc R . .
C3 C 0.6723(2) 1.1476(3) 0.36993(16) 0.0446(10) Uani 1 1 d . . .
H3 H 0.7057 1.2069 0.3665 0.053 Uiso 1 1 calc R . .
C4 C 0.6383(2) 1.1238(3) 0.41581(15) 0.0408(9) Uani 1 1 d . . .
H4 H 0.6484 1.1661 0.4446 0.049 Uiso 1 1 calc R . .
C5 C 0.5899(2) 1.0388(3) 0.41973(13) 0.0345(8) Uani 1 1 d . . .
H5 H 0.5667 1.0229 0.4516 0.041 Uiso 1 1 calc R . .
C6 C 0.6320(2) 0.8106(3) 0.46234(12) 0.0313(8) Uani 1 1 d . . .
H6 H 0.6636 0.8361 0.4352 0.038 Uiso 1 1 calc R . .
C7 C 0.6691(2) 0.7811(3) 0.50666(13) 0.0381(9) Uani 1 1 d . . .
H7 H 0.7253 0.7854 0.5098 0.046 Uiso 1 1 calc R . .
C8 C 0.6232(2) 0.7449(3) 0.54638(13) 0.0375(9) Uani 1 1 d . . .
H8 H 0.6474 0.7243 0.5773 0.045 Uiso 1 1 calc R . .
C9 C 0.5425(2) 0.7392(3) 0.54060(12) 0.0335(8) Uani 1 1 d . . .
H9 H 0.5099 0.715 0.5675 0.04 Uiso 1 1 calc R . .
C10 C 0.5091(2) 0.7691(3) 0.49524(12) 0.0301(8) Uani 1 1 d . . .
H10 H 0.4531 0.7644 0.4913 0.036 Uiso 1 1 calc R . .
C11 C 0.4537(2) 0.6219(3) 0.40804(13) 0.0361(9) Uani 1 1 d . . .
H11 H 0.509 0.6157 0.4148 0.043 Uiso 1 1 calc R . .
C12 C 0.4059(2) 0.5365(3) 0.41425(15) 0.0449(10) Uani 1 1 d . . .
H12 H 0.4276 0.4724 0.4257 0.054 Uiso 1 1 calc R . .
C13 C 0.3262(2) 0.5446(3) 0.40372(15) 0.0480(10) Uani 1 1 d . . .
H13 H 0.2919 0.4866 0.4084 0.058 Uiso 1 1 calc R . .
C14 C 0.2969(2) 0.6370(3) 0.38651(14) 0.0413(9) Uani 1 1 d . . .
H14 H 0.2422 0.6432 0.378 0.05 Uiso 1 1 calc R . .
C15 C 0.3464(2) 0.7208(3) 0.38149(13) 0.0349(8) Uani 1 1 d . . .
H15 H 0.3251 0.7851 0.3699 0.042 Uiso 1 1 calc R . .
C16 C 0.4345(2) 0.8173(3) 0.28060(13) 0.0387(9) Uani 1 1 d . . .
H16 H 0.4494 0.7469 0.2864 0.046 Uiso 1 1 calc R . .
C17 C 0.3803(3) 0.9443(4) 0.22579(16) 0.0709(15) Uani 1 1 d . . .
H17 H 0.3586 0.964 0.1939 0.085 Uiso 1 1 calc R . .
C18 C 0.3884(3) 1.0160(4) 0.26369(16) 0.0637(14) Uani 1 1 d . . .
H18 H 0.3717 1.0859 0.2586 0.076 Uiso 1 1 calc R . .
C19 C 0.4210(2) 0.9861(3) 0.30919(14) 0.0436(10) Uani 1 1 d . . .
H19 H 0.4273 1.0366 0.3352 0.052 Uiso 1 1 calc R . .
C20 C 0.4035(3) 0.8445(4) 0.23428(14) 0.0567(12) Uani 1 1 d . . .
H20 H 0.3984 0.7938 0.2083 0.068 Uiso 1 1 calc R . .
N1 N 0.57303(18) 0.7684(2) 0.35539(10) 0.0305(7) Uani 1 1 d . . .
N2 N 0.57381(17) 0.9770(2) 0.38005(9) 0.0300(7) Uani 1 1 d . . .
N3 N 0.55292(16) 0.8046(2) 0.45627(9) 0.0267(6) Uani 1 1 d . . .
N4 N 0.42466(16) 0.7148(2) 0.39259(10) 0.0285(6) Uani 1 1 d . . .
N5 N 0.44441(18) 0.8876(2) 0.31799(10) 0.0333(7) Uani 1 1 d . . .
O1 O 0.62236(18) 0.7196(2) 0.33851(10) 0.0531(8) Uani 1 1 d . . .
Br1 Br 0.40295(2) 0.94818(3) 0.433652(13) 0.03599(10) Uani 1 1 d . . .
Ru1 Ru 0.500782(17) 0.84381(2) 0.386088(9) 0.02538(8) Uani 1 1 d . . .
F1 F 0.22370(13) 0.0906(2) 0.60105(9) 0.0573(6) Uani 1 1 d . . .
F2 F 0.15700(15) -0.06107(19) 0.59749(10) 0.0659(7) Uani 1 1 d . . .
F3 F 0.08715(14) -0.0020(2) 0.53040(9) 0.0633(7) Uani 1 1 d . . .
F4 F 0.15388(14) 0.14966(17) 0.53328(9) 0.0532(6) Uani 1 1 d . . .
F5 F 0.22156(14) -0.00015(18) 0.52827(9) 0.0561(6) Uani 1 1 d . . .
F6 F 0.08998(14) 0.0894(2) 0.60273(9) 0.0637(7) Uani 1 1 d . . .
P1 P 0.15555(6) 0.04372(8) 0.56525(4) 0.0368(2) Uani 1 1 d . . .
F7 F 0.8738(4) 0.0526(4) 0.7140(2) 0.0737(15) Uani 0.51 1 d PDU A 1
F8 F 0.7884(3) 0.1315(5) 0.7672(2) 0.0772(15) Uani 0.51 1 d PDU A 1
F11 F 0.8994(7) 0.2209(8) 0.7422(5) 0.069(2) Uani 0.51 1 d PDU A 1
P2 P 0.8276(3) 0.1606(4) 0.71420(18) 0.0587(11) Uani 0.51 1 d PDU A 1
F12 F 0.7539(4) 0.1087(5) 0.6857(2) 0.0729(15) Uani 0.51 1 d PDU A 1
F9 F 0.7789(6) 0.2676(6) 0.7154(3) 0.075(2) Uani 0.51 1 d PDU A 1
F10 F 0.8634(4) 0.1915(6) 0.6624(2) 0.0872(15) Uani 0.51 1 d PDU A 1
F7' F 0.8235(5) 0.0732(6) 0.7317(3) 0.0927(17) Uani 0.49 1 d PDU B 2
F8' F 0.7831(6) 0.2409(8) 0.7316(3) 0.079(2) Uani 0.49 1 d PDU B 2
F11' F 0.9099(7) 0.1948(8) 0.7476(5) 0.064(2) Uani 0.49 1 d PDU B 2
P2' P 0.8485(3) 0.1747(5) 0.70236(18) 0.0567(11) Uani 0.49 1 d PDU B 2
F12' F 0.7886(3) 0.1452(4) 0.65807(19) 0.0582(13) Uani 0.49 1 d PDU B 2
F9' F 0.8726(4) 0.2766(5) 0.67234(19) 0.0792(16) Uani 0.49 1 d PDU B 2
F10' F 0.9154(4) 0.1161(6) 0.6730(2) 0.0895(17) Uani 0.49 1 d PDU B 2

loop_
_atom_site_aniso_label
_atom_site_aniso_U_11
_atom_site_aniso_U_22
_atom_site_aniso_U_33
_atom_site_aniso_U_23
_atom_site_aniso_U_13
_atom_site_aniso_U_12
C1 0.041(2) 0.041(2) 0.0266(17) 0.0010(16) 0.0060(16) 0.0021(18)
C2 0.046(2) 0.042(2) 0.043(2) 0.0075(18) 0.0082(19) 0.001(2)
C3 0.034(2) 0.035(2) 0.064(3) 0.0033(19) -0.001(2) -0.0029(18)
C4 0.040(2) 0.038(2) 0.045(2) -0.0119(17) -0.0009(18) 0.0015(19)
C5 0.035(2) 0.037(2) 0.0314(18) -0.0033(15) -0.0012(16) 0.0050(18)
C6 0.028(2) 0.037(2) 0.0286(17) 0.0050(15) 0.0021(15) -0.0028(16)
C7 0.028(2) 0.046(2) 0.041(2) 0.0051(17) -0.0082(17) -0.0025(18)
C8 0.044(2) 0.039(2) 0.0296(18) 0.0100(16) -0.0085(17) -0.0073(19)
C9 0.038(2) 0.036(2) 0.0256(17) 0.0045(15) 0.0044(16) -0.0052(18)
C10 0.0267(19) 0.0348(19) 0.0288(17) 0.0015(14) 0.0025(15) -0.0033(16)
C11 0.033(2) 0.034(2) 0.042(2) 0.0000(17) -0.0055(17) 0.0055(18)
C12 0.044(2) 0.033(2) 0.057(2) 0.0068(18) -0.008(2) -0.001(2)
C13 0.042(3) 0.046(2) 0.056(2) -0.004(2) 0.000(2) -0.014(2)
C14 0.027(2) 0.049(2) 0.048(2) -0.0077(19) -0.0057(18) 0.0013(19)
C15 0.029(2) 0.041(2) 0.0347(19) -0.0030(16) -0.0025(16) 0.0069(17)
C16 0.044(2) 0.039(2) 0.0330(19) -0.0065(16) -0.0014(17) 0.0027(18)
C17 0.092(4) 0.084(4) 0.036(2) 0.004(2) -0.024(2) 0.022(3)
C18 0.086(4) 0.059(3) 0.046(2) 0.008(2) -0.018(2) 0.028(3)
C19 0.056(3) 0.040(2) 0.035(2) -0.0004(17) -0.0065(19) 0.015(2)
C20 0.068(3) 0.069(3) 0.033(2) -0.012(2) -0.013(2) 0.005(3)
N1 0.0355(18) 0.0318(17) 0.0242(14) 0.0044(12) 0.0002(13) 0.0088(14)
N2 0.0360(18) 0.0299(15) 0.0240(14) -0.0002(12) 0.0013(12) 0.0055(13)
N3 0.0237(16) 0.0310(15) 0.0255(13) 0.0037(12) -0.0005(12) -0.0005(13)
N4 0.0244(16) 0.0324(16) 0.0288(14) -0.0008(12) -0.0004(12) 0.0038(13)
N5 0.0363(18) 0.0366(17) 0.0270(14) -0.0005(13) -0.0031(13) 0.0070(14)
O1 0.0616(19) 0.0569(18) 0.0409(15) 0.0101(13) 0.0199(14) 0.0297(16)
Br1 0.0348(2) 0.0422(2) 0.03096(17) -0.00543(16) 0.00176(16) 0.01194(17)
Ru1 0.02637(15) 0.02848(14) 0.02128(13) -0.00023(11) -0.00011(12) 0.00547(13)
F1 0.0383(14) 0.0744(17) 0.0591(14) 0.0018(13) -0.0048(11) -0.0121(12)
F2 0.0593(16) 0.0582(16) 0.0800(17) 0.0403(13) -0.0003(14) -0.0038(13)
F3 0.0511(15) 0.0814(18) 0.0573(15) 0.0154(13) -0.0091(12) -0.0279(14)
F4 0.0521(15) 0.0396(13) 0.0678(15) 0.0204(11) 0.0088(12) 0.0087(11)
F5 0.0499(15) 0.0533(15) 0.0650(15) 0.0063(12) 0.0176(12) 0.0154(12)
F6 0.0397(14) 0.096(2) 0.0557(14) 0.0135(14) 0.0135(12) 0.0176(14)
P1 0.0273(5) 0.0373(5) 0.0457(5) 0.0120(4) 0.0041(4) -0.0010(4)
F7 0.079(3) 0.077(3) 0.065(3) -0.008(3) -0.025(3) 0.041(3)
F8 0.063(3) 0.104(4) 0.065(3) 0.010(3) -0.006(2) 0.014(3)
F11 0.069(4) 0.086(5) 0.050(4) -0.012(4) -0.032(3) 0.019(4)
P2 0.072(2) 0.0583(18) 0.046(2) -0.0042(16) -0.0327(17) 0.0146(18)
F12 0.073(4) 0.072(3) 0.074(3) -0.006(3) -0.040(3) 0.010(3)
F9 0.094(4) 0.062(4) 0.068(4) 0.001(3) -0.038(4) 0.023(3)
F10 0.111(4) 0.105(4) 0.045(3) 0.009(3) -0.014(3) -0.004(3)
F7' 0.116(4) 0.085(4) 0.078(4) 0.030(3) -0.035(3) -0.001(3)
F8' 0.071(3) 0.099(4) 0.068(4) -0.013(3) 0.003(4) 0.013(3)
F11' 0.073(4) 0.073(5) 0.045(3) -0.001(3) -0.030(3) 0.009(4)
P2' 0.065(2) 0.071(2) 0.0344(19) -0.0058(15) -0.0189(15) 0.0163(17)
F12' 0.063(3) 0.063(3) 0.049(3) 0.003(2) -0.026(2) 0.001(3)
F9' 0.110(4) 0.073(3) 0.054(3) 0.001(3) -0.017(3) -0.030(3)
F10' 0.068(3) 0.113(4) 0.087(3) -0.050(3) -0.010(3) 0.029(3)

loop_
_atom_type_symbol
_atom_type_description
_atom_type_scat_dispersion_real
_atom_type_scat_dispersion_imag
_atom_type_scat_source
C C 0.0033 0.0016 'International Tables Vol C Tables 4.2.6.8 and 6.1.1.4'
H H 0 0 'International Tables Vol C Tables 4.2.6.8 and 6.1.1.4'
N N 0.0061 0.0033 'International Tables Vol C Tables 4.2.6.8 and 6.1.1.4'
O O 0.0106 0.006 'International Tables Vol C Tables 4.2.6.8 and 6.1.1.4'
F F 0.0171 0.0103 'International Tables Vol C Tables 4.2.6.8 and 6.1.1.4'
P P 0.1023 0.0942 'International Tables Vol C Tables 4.2.6.8 and 6.1.1.4'
Br Br -0.2901 2.4595 'International Tables Vol C Tables 4.2.6.8 and 6.1.1.4'
Ru Ru -1.2594 0.8363 'International Tables Vol C Tables 4.2.6.8 and 6.1.1.4'

loop_
_geom_angle_atom_site_label_1
_geom_angle_atom_site_label_2
_geom_angle_atom_site_label_3
_geom_angle
N2 C1 C2 122.2(3)
N2 C1 H1 118.9
C2 C1 H1 118.9
C3 C2 C1 118.9(4)
C3 C2 H2 120.5
C1 C2 H2 120.5
C4 C3 C2 118.9(4)
C4 C3 H3 120.5
C2 C3 H3 120.5
C5 C4 C3 119.5(4)
C5 C4 H4 120.2
C3 C4 H4 120.2
N2 C5 C4 122.3(3)
N2 C5 H5 118.9
C4 C5 H5 118.9
N3 C6 C7 122.3(3)
N3 C6 H6 118.9
C7 C6 H6 118.9
C6 C7 C8 118.9(3)
C6 C7 H7 120.6
C8 C7 H7 120.6
C9 C8 C7 119.2(3)
C9 C8 H8 120.4
C7 C8 H8 120.4
C8 C9 C10 119.1(3)
C8 C9 H9 120.4
C10 C9 H9 120.4
N3 C10 C9 122.4(3)
N3 C10 H10 118.8
C9 C10 H10 118.8
N4 C11 C12 122.1(3)
N4 C11 H11 119
C12 C11 H11 119
C11 C12 C13 119.2(4)
C11 C12 H12 120.4
C13 C12 H12 120.4
C14 C13 C12 119.1(4)
C14 C13 H13 120.4
C12 C13 H13 120.4
C13 C14 C15 119.9(4)
C13 C14 H14 120.1
C15 C14 H14 120.1
N4 C15 C14 121.8(3)
N4 C15 H15 119.1
C14 C15 H15 119.1
N5 C16 C20 121.8(4)
N5 C16 H16 119.1
C20 C16 H16 119.1
C20 C17 C18 119.1(4)
C20 C17 H17 120.5
C18 C17 H17 120.5
C17 C18 C19 119.4(4)
C17 C18 H18 120.3
C19 C18 H18 120.3
N5 C19 C18 122.0(4)
N5 C19 H19 119
C18 C19 H19 119
C17 C20 C16 119.7(4)
C17 C20 H20 120.1
C16 C20 H20 120.1
O1 N1 Ru1 175.4(3)
C5 N2 C1 118.1(3)
C5 N2 Ru1 122.5(2)
C1 N2 Ru1 119.3(2)
C6 N3 C10 118.1(3)
C6 N3 Ru1 120.2(2)
C10 N3 Ru1 121.7(2)
C15 N4 C11 117.9(3)
C15 N4 Ru1 122.1(2)
C11 N4 Ru1 120.1(2)
C19 N5 C16 117.9(3)
C19 N5 Ru1 122.0(2)
C16 N5 Ru1 120.0(2)
N1 Ru1 N4 91.38(12)
N1 Ru1 N5 93.72(11)
N4 Ru1 N5 90.36(11)
N1 Ru1 N3 89.19(11)
N4 Ru1 N3 89.60(10)
N5 Ru1 N3 177.09(11)
N1 Ru1 N2 90.56(12)
N4 Ru1 N2 177.97(11)
N5 Ru1 N2 88.91(11)
N3 Ru1 N2 91.04(10)
N1 Ru1 Br1 176.88(9)
N4 Ru1 Br1 88.89(8)
N5 Ru1 Br1 89.38(8)
N3 Ru1 Br1 87.71(8)
N2 Ru1 Br1 89.21(8)
F5 P1 F3 91.10(14)
F5 P1 F2 91.04(14)
F3 P1 F2 90.47(14)
F5 P1 F6 179.10(16)
F3 P1 F6 89.69(14)
F2 P1 F6 89.40(14)
F5 P1 F4 89.41(12)
F3 P1 F4 89.79(13)
F2 P1 F4 179.48(16)
F6 P1 F4 90.15(13)
F5 P1 F1 89.77(14)
F3 P1 F1 179.13(15)
F2 P1 F1 89.51(14)
F6 P1 F1 89.44(14)
F4 P1 F1 90.22(14)
F10 P2 F7 91.8(5)
F10 P2 F8 178.0(5)
F7 P2 F8 90.0(4)
F10 P2 F12 89.5(4)
F7 P2 F12 90.7(4)
F8 P2 F12 89.8(4)
F10 P2 F9 89.8(5)
F7 P2 F9 178.2(6)
F8 P2 F9 88.4(4)
F12 P2 F9 88.4(5)
F10 P2 F11 89.5(6)
F7 P2 F11 93.1(5)
F8 P2 F11 91.1(6)
F12 P2 F11 176.0(6)
F9 P2 F11 87.8(6)
F10' P2' F7' 92.2(5)
F10' P2' F9' 87.9(4)
F7' P2' F9' 179.2(6)
F10' P2' F12' 88.6(4)
F7' P2' F12' 89.7(4)
F9' P2' F12' 89.5(4)
F10' P2' F8' 176.5(6)
F7' P2' F8' 91.1(6)
F9' P2' F8' 88.8(5)
F12' P2' F8' 92.7(5)
F10' P2' F11' 89.0(6)
F7' P2' F11' 86.5(6)
F9' P2' F11' 94.3(6)
F12' P2' F11' 175.4(6)
F8' P2' F11' 89.9(7)

loop_
_geom_bond_atom_site_label_1
_geom_bond_atom_site_label_2
_geom_bond_distance
C1 N2 1.346(4)
C1 C2 1.376(5)
C1 H1 0.95
C2 C3 1.376(5)
C2 H2 0.95
C3 C4 1.374(5)
C3 H3 0.95
C4 C5 1.366(5)
C4 H4 0.95
C5 N2 1.342(4)
C5 H5 0.95
C6 N3 1.342(4)
C6 C7 1.379(5)
C6 H6 0.95
C7 C8 1.382(5)
C7 H7 0.95
C8 C9 1.368(5)
C8 H8 0.95
C9 C10 1.377(5)
C9 H9 0.95
C10 N3 1.345(4)
C10 H10 0.95
C11 N4 1.352(4)
C11 C12 1.370(5)
C11 H11 0.95
C12 C13 1.373(5)
C12 H12 0.95
C13 C14 1.363(5)
C13 H13 0.95
C14 C15 1.366(5)
C14 H14 0.95
C15 N4 1.351(4)
C15 H15 0.95
C16 N5 1.348(4)
C16 C20 1.374(5)
C16 H16 0.95
C17 C20 1.359(6)
C17 C18 1.367(6)
C17 H17 0.95
C18 C19 1.375(5)
C18 H18 0.95
C19 N5 1.345(5)
C19 H19 0.95
C20 H20 0.95
N1 O1 1.131(3)
N1 Ru1 1.752(3)
N2 Ru1 2.111(3)
N3 Ru1 2.111(3)
N4 Ru1 2.101(3)
N5 Ru1 2.109(3)
Br1 Ru1 2.4654(6)
F1 P1 1.603(2)
F2 P1 1.592(2)
F3 P1 1.585(2)
F4 P1 1.601(2)
F5 P1 1.582(2)
F6 P1 1.593(2)
F7 P2 1.589(7)
F8 P2 1.591(7)
F11 P2 1.614(9)
P2 F10 1.547(7)
P2 F12 1.595(7)
P2 F9 1.600(9)
F7' P2' 1.574(7)
F8' P2' 1.589(10)
F11' P2' 1.599(9)
P2' F10' 1.561(7)
P2' F9' 1.582(7)
P2' F12' 1.588(7)
